data_4508611
loop_
_publ_author_name
'Motiwala, Hashim F.'
'Bazzill, Joseph'
'Samadi, Abbas'
'Zhang, Huaping'
'Timmermann, Barbara N.'
'Cohen, Mark S.'
'Aub Jeffrey'

_publ_section_title
;
 Synthesis and Cytotoxicity of Semisynthetic Withalongolide A Analogues
;
_journal_issue 11
_journal_name_full 'ACS Medicinal Chemistry Letters'
_journal_page_first 1069
_journal_paper_doi 10.1021/ml400267q
_journal_volume 4
_journal_year 2013
_chemical_absolute_configuration syn
_chemical_formula_sum 'C36 H50 O10'
_chemical_formula_weight 642.76
_chemical_name_systematic
; 
 ? 
;
_space_group_IT_number 4
_symmetry_cell_setting monoclinic
_symmetry_space_group_name_Hall 'P 2yb'
_symmetry_space_group_name_H-M 'P 1 21 1'
_atom_sites_solution_hydrogens difmap
_atom_sites_solution_primary direct
_atom_sites_solution_secondary difmap
_audit_creation_method SHELXTL
_cell_angle_alpha 90.00
_cell_angle_beta 108.5560(10)
_cell_angle_gamma 90.00
_cell_formula_units_Z 2
_cell_length_a 11.9047(4)
_cell_length_b 12.2331(4)
_cell_length_c 12.3943(4)
_cell_measurement_reflns_used 9890
_cell_measurement_temperature 100(2)
_cell_measurement_theta_max 69.01
_cell_measurement_theta_min 3.92
_cell_volume 1711.16(10)
_computing_cell_refinement 'Bruker SAINT'
_computing_data_collection 'Bruker APEX2'
_computing_data_reduction 'Bruker SAINT'
_computing_molecular_graphics 'Bruker SHELXTL'
_computing_publication_material 'Bruker SHELXTL'
_computing_structure_refinement 'Bruker SHELXTL'
_computing_structure_solution 'Bruker SHELXTL'
_diffrn_ambient_temperature 100(2)
_diffrn_measured_fraction_theta_full 0.971
_diffrn_measured_fraction_theta_max 0.947
_diffrn_measurement_device_type 'Bruker APEX-II CCD'
_diffrn_measurement_method '\f and \w scans'
_diffrn_radiation_monochromator 'Helios multilayer optics'
_diffrn_radiation_source 'Bruker MicroStar microfocus rotating anode'
_diffrn_radiation_type CuK\a
_diffrn_radiation_wavelength 1.54178
_diffrn_reflns_av_R_equivalents 0.0171
_diffrn_reflns_av_sigmaI/netI 0.0219
_diffrn_reflns_limit_h_max 14
_diffrn_reflns_limit_h_min -14
_diffrn_reflns_limit_k_max 13
_diffrn_reflns_limit_k_min -11
_diffrn_reflns_limit_l_max 14
_diffrn_reflns_limit_l_min -14
_diffrn_reflns_number 15605
_diffrn_reflns_theta_full 66.00
_diffrn_reflns_theta_max 69.25
_diffrn_reflns_theta_min 3.76
_exptl_absorpt_coefficient_mu 0.737
_exptl_absorpt_correction_T_max 1.000
_exptl_absorpt_correction_T_min 0.892
_exptl_absorpt_correction_type multi-scan
_exptl_crystal_colour colourless
_exptl_crystal_density_diffrn 1.247
_exptl_crystal_density_method 'not measured'
_exptl_crystal_description Rectangular
_exptl_crystal_F_000 692
_exptl_crystal_size_max 0.28
_exptl_crystal_size_mid 0.14
_exptl_crystal_size_min 0.11
_refine_diff_density_max 0.684
_refine_diff_density_min -0.525
_refine_diff_density_rms 0.046
_refine_ls_abs_structure_details 'Flack H D (1983), Acta Cryst. A39, 876-881'
_refine_ls_abs_structure_Flack -0.02(18)
_refine_ls_extinction_coef 0.0026(6)
_refine_ls_extinction_expression Fc^*^=kFc[1+0.001xFc^2^\l^3^/sin(2\q)]^-1/4^
_refine_ls_extinction_method SHELXL
_refine_ls_goodness_of_fit_ref 1.049
_refine_ls_hydrogen_treatment mixed
_refine_ls_matrix_type full
_refine_ls_number_parameters 578
_refine_ls_number_reflns 4775
_refine_ls_number_restraints 1
_refine_ls_restrained_S_all 1.049
_refine_ls_R_factor_all 0.0431
_refine_ls_R_factor_gt 0.0431
_refine_ls_shift/su_max 0.000
_refine_ls_shift/su_mean 0.000
_refine_ls_structure_factor_coef Fsqd
_refine_ls_weighting_details 'calc w=1/[\s^2^(Fo^2^)+(0.0717P)^2^+0.8057P] where P=(Fo^2^+2Fc^2^)/3'
_refine_ls_weighting_scheme calc
_refine_ls_wR_factor_gt 0.1169
_refine_ls_wR_factor_ref 0.1169
_reflns_number_gt 4772
_reflns_number_total 4775
_reflns_threshold_expression >2sigma(I)
_cod_data_source_file ml400267q_si_001.cif
_cod_data_source_block q95b
_cod_depositor_comments
;
The following automatic conversions were performed:

'_symmetry_cell_setting' value 'Monoclinic' changed to 'monoclinic'
according to /home/saulius/struct/CIF-dictionaries/cif_core.dic
dictionary named 'cif_core.dic' version 2.4.2 from 2011-04-26.

Automatic conversion script
Id: cif_fix_values 1891 2012-01-12 08:04:46Z andrius 
;
_cod_original_sg_symbol_H-M P2(1)
_cod_database_code 4508611

loop_
_symmetry_equiv_pos_as_xyz
'x, y, z'
'-x, y+1/2, -z'

loop_
_atom_site_label
_atom_site_type_symbol
_atom_site_fract_x
_atom_site_fract_y
_atom_site_fract_z
_atom_site_U_iso_or_equiv
_atom_site_adp_type
_atom_site_occupancy
_atom_site_symmetry_multiplicity
_atom_site_calc_flag
_atom_site_refinement_flags
O1 O -0.06242(15) 0.53979(15) 0.37117(14) 0.0267(4) Uani 1 1 d .
O2 O 0.23947(13) 0.38094(17) -0.32823(13) 0.0252(4) Uani 1 1 d .
O3 O 0.31423(16) 0.37740(19) -0.46949(15) 0.0349(4) Uani 1 1 d .
O4 O -0.25170(16) 0.21530(18) 0.18514(14) 0.0341(5) Uani 1 1 d .
O5 O 0.55307(16) 0.24365(19) -0.39635(17) 0.0369(5) Uani 1 1 d .
O6 O 0.7285(3) 0.2937(3) -0.4046(3) 0.0813(11) Uani 1 1 d .
O7 O -0.30830(15) 0.44329(19) 0.26686(14) 0.0336(5) Uani 1 1 d .
O8 O -0.4619(3) 0.4872(6) 0.1225(3) 0.151(3) Uani 1 1 d .
C1 C -0.1698(2) 0.2557(2) 0.2602(2) 0.0244(5) Uani 1 1 d .
C2 C -0.1070(2) 0.1944(3) 0.3639(2) 0.0313(6) Uani 1 1 d .
H2 H -0.111(3) 0.117(4) 0.357(3) 0.046(10) Uiso 1 1 d .
C3 C -0.0703(2) 0.2471(3) 0.4626(2) 0.0321(6) Uani 1 1 d .
H3 H -0.037(3) 0.205(4) 0.537(3) 0.048(10) Uiso 1 1 d .
C4 C -0.0815(2) 0.3674(2) 0.46941(19) 0.0266(5) Uani 1 1 d .
H4A H -0.157(3) 0.386(3) 0.474(2) 0.034(8) Uiso 1 1 d .
H4B H -0.028(3) 0.399(3) 0.537(3) 0.029(7) Uiso 1 1 d .
C5 C -0.0621(2) 0.4220(2) 0.36743(19) 0.0221(5) Uani 1 1 d .
C6 C 0.0488(2) 0.4832(2) 0.38621(19) 0.0245(5) Uani 1 1 d .
H6 H 0.102(2) 0.483(3) 0.465(2) 0.022(7) Uiso 1 1 d .
C7 C 0.1064(2) 0.4989(2) 0.29667(19) 0.0239(5) Uani 1 1 d .
H7A H 0.172(2) 0.451(3) 0.314(2) 0.018(6) Uiso 1 1 d .
H7B H 0.138(2) 0.575(3) 0.301(2) 0.023(7) Uiso 1 1 d .
C8 C 0.02819(19) 0.4703(2) 0.17580(18) 0.0205(5) Uani 1 1 d .
H8 H -0.020(2) 0.535(2) 0.141(2) 0.017(6) Uiso 1 1 d .
C9 C -0.04397(19) 0.3653(2) 0.17407(18) 0.0203(5) Uani 1 1 d .
H9 H 0.012(3) 0.310(3) 0.208(2) 0.025(7) Uiso 1 1 d .
C10 C -0.12840(19) 0.3734(2) 0.24899(18) 0.0218(5) Uani 1 1 d .
C11 C -0.1090(2) 0.3302(2) 0.05039(19) 0.0240(5) Uani 1 1 d .
H11A H -0.174(2) 0.387(3) 0.012(2) 0.015(6) Uiso 1 1 d .
H11B H -0.149(3) 0.267(3) 0.051(3) 0.036(8) Uiso 1 1 d .
C12 C -0.0241(2) 0.3137(2) -0.01934(19) 0.0237(5) Uani 1 1 d .
H12A H -0.074(2) 0.287(2) -0.097(2) 0.016(6) Uiso 1 1 d .
H12B H 0.034(2) 0.253(3) 0.020(2) 0.022(6) Uiso 1 1 d .
C13 C 0.04654(18) 0.4171(2) -0.02222(18) 0.0202(5) Uani 1 1 d .
C14 C 0.10826(18) 0.4511(2) 0.10310(18) 0.0206(5) Uani 1 1 d .
H14 H 0.152(2) 0.384(3) 0.137(2) 0.022(6) Uiso 1 1 d .
C15 C 0.1945(2) 0.5414(2) 0.09519(19) 0.0232(5) Uani 1 1 d .
H15A H 0.152(2) 0.611(3) 0.083(2) 0.019(6) Uiso 1 1 d .
H15B H 0.258(2) 0.552(3) 0.167(2) 0.020(6) Uiso 1 1 d .
C16 C 0.2353(2) 0.5036(2) -0.00603(19) 0.0241(5) Uani 1 1 d .
H16A H 0.321(2) 0.484(2) 0.024(2) 0.014(6) Uiso 1 1 d .
H16B H 0.225(3) 0.574(3) -0.065(3) 0.036(8) Uiso 1 1 d .
C17 C 0.15978(19) 0.4026(2) -0.05851(18) 0.0204(5) Uani 1 1 d .
H17 H 0.203(2) 0.337(3) -0.015(2) 0.024(7) Uiso 1 1 d .
C18 C -0.0339(2) 0.5065(2) -0.09289(19) 0.0239(5) Uani 1 1 d .
H18A H -0.075(2) 0.477(3) -0.167(2) 0.023(7) Uiso 1 1 d .
H18B H -0.089(3) 0.533(3) -0.064(3) 0.032(8) Uiso 1 1 d .
H18C H 0.013(2) 0.571(3) -0.100(2) 0.023(7) Uiso 1 1 d .
C19 C 0.14301(19) 0.3854(2) -0.18576(18) 0.0219(5) Uani 1 1 d .
H19 H 0.098(2) 0.446(2) -0.228(2) 0.011(5) Uiso 1 1 d .
C20 C 0.0755(2) 0.2796(2) -0.2320(2) 0.0283(6) Uani 1 1 d .
H20A H 0.094(2) 0.224(3) -0.177(3) 0.027(7) Uiso 1 1 d .
H20B H -0.012(3) 0.300(3) -0.257(2) 0.027(7) Uiso 1 1 d .
H20C H 0.092(2) 0.257(3) -0.295(2) 0.019(6) Uiso 1 1 d .
C21 C 0.26410(19) 0.3865(2) -0.20420(18) 0.0229(5) Uani 1 1 d .
H21 H 0.304(2) 0.457(3) -0.183(2) 0.018(6) Uiso 1 1 d .
C22 C 0.3476(2) 0.2954(3) -0.14742(19) 0.0277(6) Uani 1 1 d .
H22A H 0.313(3) 0.225(3) -0.168(3) 0.031(8) Uiso 1 1 d .
H22B H 0.371(2) 0.309(3) -0.065(3) 0.026(7) Uiso 1 1 d .
C23 C 0.4564(2) 0.2961(2) -0.1842(2) 0.0296(6) Uani 1 1 d .
C24 C 0.4485(2) 0.3346(2) -0.2868(2) 0.0280(5) Uani 1 1 d .
C25 C 0.3316(2) 0.3665(2) -0.3681(2) 0.0252(5) Uani 1 1 d .
C26 C 0.5501(2) 0.3433(3) -0.3333(3) 0.0362(7) Uani 1 1 d .
H26A H 0.537(2) 0.413(3) -0.393(2) 0.027(7) Uiso 1 1 d .
H26B H 0.633(3) 0.348(3) -0.270(3) 0.036(8) Uiso 1 1 d .
C27 C 0.6464(2) 0.2323(3) -0.4322(2) 0.0336(6) Uani 1 1 d .
C28 C 0.6370(3) 0.1335(3) -0.5046(3) 0.0407(7) Uani 1 1 d .
H28A H 0.559(4) 0.123(4) -0.564(4) 0.059(11) Uiso 1 1 d .
H28B H 0.653(4) 0.061(5) -0.460(4) 0.071(13) Uiso 1 1 d .
H28C H 0.694(3) 0.133(3) -0.542(3) 0.031(8) Uiso 1 1 d .
C29 C -0.2371(2) 0.4426(3) 0.1909(2) 0.0278(6) Uani 1 1 d .
H29A H -0.213(2) 0.524(3) 0.180(2) 0.023(7) Uiso 1 1 d .
H29B H -0.282(3) 0.415(3) 0.120(3) 0.027(7) Uiso 1 1 d .
C30 C -0.4216(3) 0.4649(4) 0.2197(3) 0.0568(11) Uani 1 1 d .
C31 C -0.4872(3) 0.4623(4) 0.3052(3) 0.0585(11) Uani 1 1 d .
H31A H -0.4386 0.4253 0.3745 0.060(11) Uiso 1 1 calc R
H31B H -0.5619 0.4225 0.2732 0.049(10) Uiso 1 1 calc R
H31C H -0.5039 0.5372 0.3237 0.094(18) Uiso 1 1 calc R
C32 C 0.5670(3) 0.2498(4) -0.1011(3) 0.0470(9) Uani 1 1 d .
H32A H 0.634(4) 0.258(4) -0.127(3) 0.066(12) Uiso 1 1 d .
H32B H 0.590(3) 0.297(4) -0.028(3) 0.053(10) Uiso 1 1 d .
H32C H 0.549(3) 0.172(3) -0.088(3) 0.030(8) Uiso 1 1 d .
O1S O 0.3569(2) 0.1196(2) 0.2773(2) 0.0516(6) Uani 1 1 d .
O2S O 0.3407(5) 0.2552(4) 0.1567(4) 0.129(2) Uani 1 1 d .
C1S C 0.4623(4) 0.1057(4) 0.1478(4) 0.0694(12) Uani 1 1 d .
H1SA H 0.5255 0.1565 0.1467 0.104 Uiso 1 1 calc R
H1SB H 0.4238 0.0775 0.0708 0.104 Uiso 1 1 calc R
H1SC H 0.4961 0.0447 0.1992 0.104 Uiso 1 1 calc R
C2S C 0.3749(4) 0.1627(3) 0.1875(3) 0.0558(9) Uani 1 1 d .
C3S C 0.2725(3) 0.1716(3) 0.3219(3) 0.0510(8) Uani 1 1 d .
H3SA H 0.1951 0.1785 0.2612 0.061 Uiso 1 1 calc R
H3SB H 0.3005 0.2459 0.3495 0.061 Uiso 1 1 calc R
C4S C 0.2593(3) 0.1054(4) 0.4160(4) 0.0611(10) Uani 1 1 d .
H4SA H 0.1994 0.1385 0.4447 0.092 Uiso 1 1 calc R
H4SB H 0.3352 0.1021 0.4775 0.092 Uiso 1 1 calc R
H4SC H 0.2344 0.0312 0.3888 0.092 Uiso 1 1 calc R

loop_
_atom_site_aniso_label
_atom_site_aniso_U_11
_atom_site_aniso_U_22
_atom_site_aniso_U_33
_atom_site_aniso_U_23
_atom_site_aniso_U_13
_atom_site_aniso_U_12
O1 0.0313(8) 0.0204(10) 0.0286(8) -0.0034(7) 0.0096(6) 0.0022(7)
O2 0.0257(7) 0.0296(10) 0.0211(7) 0.0052(7) 0.0087(6) 0.0023(7)
O3 0.0419(9) 0.0390(12) 0.0288(9) 0.0079(8) 0.0185(7) 0.0076(9)
O4 0.0368(9) 0.0403(13) 0.0274(8) -0.0109(8) 0.0131(7) -0.0174(9)
O5 0.0300(9) 0.0358(13) 0.0506(11) -0.0135(9) 0.0207(8) -0.0015(8)
O6 0.0703(17) 0.073(2) 0.132(3) -0.052(2) 0.0753(19) -0.0359(16)
O7 0.0241(8) 0.0457(13) 0.0298(9) -0.0077(9) 0.0071(7) 0.0055(8)
O8 0.0482(15) 0.337(8) 0.074(2) 0.088(3) 0.0279(14) 0.083(3)
C1 0.0284(10) 0.0231(14) 0.0265(11) -0.0074(10) 0.0155(9) -0.0046(10)
C2 0.0416(14) 0.0233(17) 0.0319(13) -0.0014(11) 0.0158(11) -0.0034(11)
C3 0.0397(13) 0.0287(16) 0.0272(12) 0.0047(11) 0.0097(10) -0.0011(11)
C4 0.0315(12) 0.0279(15) 0.0203(11) -0.0026(10) 0.0079(9) -0.0012(11)
C5 0.0279(11) 0.0173(13) 0.0206(11) -0.0037(9) 0.0067(9) 0.0022(9)
C6 0.0273(11) 0.0217(14) 0.0224(11) -0.0037(9) 0.0049(9) -0.0005(10)
C7 0.0239(11) 0.0228(15) 0.0230(11) -0.0053(10) 0.0047(8) -0.0026(10)
C8 0.0222(10) 0.0179(14) 0.0195(10) -0.0023(9) 0.0037(8) 0.0011(9)
C9 0.0222(10) 0.0175(13) 0.0202(10) -0.0019(9) 0.0055(8) 0.0007(9)
C10 0.0217(10) 0.0232(14) 0.0204(10) -0.0029(10) 0.0063(8) 0.0008(9)
C11 0.0247(11) 0.0265(15) 0.0202(11) -0.0043(10) 0.0063(9) -0.0072(10)
C12 0.0280(11) 0.0225(15) 0.0209(10) -0.0043(9) 0.0084(9) -0.0054(10)
C13 0.0222(10) 0.0201(14) 0.0179(10) -0.0008(9) 0.0057(8) -0.0004(9)
C14 0.0225(10) 0.0176(13) 0.0197(10) -0.0004(9) 0.0037(8) 0.0010(9)
C15 0.0254(11) 0.0184(14) 0.0245(11) -0.0037(9) 0.0061(9) -0.0033(10)
C16 0.0241(11) 0.0227(14) 0.0241(10) -0.0025(10) 0.0060(8) -0.0058(10)
C17 0.0227(10) 0.0170(14) 0.0204(10) 0.0011(9) 0.0053(8) -0.0014(9)
C18 0.0242(10) 0.0231(14) 0.0227(11) 0.0021(10) 0.0051(9) 0.0019(10)
C19 0.0223(10) 0.0223(14) 0.0207(10) 0.0027(10) 0.0060(8) -0.0006(10)
C20 0.0311(12) 0.0328(17) 0.0222(11) -0.0045(11) 0.0103(9) -0.0088(11)
C21 0.0221(10) 0.0268(15) 0.0192(10) 0.0000(10) 0.0058(8) 0.0009(10)
C22 0.0286(11) 0.0312(17) 0.0205(11) 0.0004(10) 0.0040(9) 0.0061(11)
C23 0.0266(11) 0.0297(16) 0.0300(12) -0.0088(11) 0.0056(10) 0.0047(11)
C24 0.0266(11) 0.0243(15) 0.0328(12) -0.0064(10) 0.0090(10) 0.0001(10)
C25 0.0305(11) 0.0189(14) 0.0282(11) -0.0007(10) 0.0123(9) -0.0013(10)
C26 0.0327(13) 0.0345(18) 0.0458(14) -0.0136(13) 0.0188(12) -0.0050(12)
C27 0.0296(12) 0.0341(17) 0.0417(13) 0.0007(12) 0.0178(10) 0.0001(11)
C28 0.0327(13) 0.046(2) 0.0453(16) -0.0091(15) 0.0150(12) 0.0063(13)
C29 0.0256(11) 0.0339(17) 0.0224(11) -0.0032(11) 0.0053(9) 0.0049(11)
C30 0.0297(13) 0.093(3) 0.0484(17) 0.0193(19) 0.0128(13) 0.0229(17)
C31 0.0312(14) 0.092(3) 0.0559(19) 0.006(2) 0.0193(13) 0.0152(18)
C32 0.0335(13) 0.069(3) 0.0344(14) -0.0040(16) 0.0053(11) 0.0188(16)
O1S 0.0581(13) 0.0460(16) 0.0486(12) 0.0126(11) 0.0143(10) 0.0109(11)
O2S 0.195(4) 0.118(4) 0.094(2) 0.054(3) 0.074(3) 0.101(4)
C1S 0.081(3) 0.062(3) 0.075(3) 0.027(2) 0.039(2) 0.024(2)
C2S 0.071(2) 0.047(2) 0.0434(17) 0.0160(16) 0.0102(15) 0.0213(19)
C3S 0.0442(16) 0.042(2) 0.0582(19) -0.0037(16) 0.0046(14) 0.0067(14)
C4S 0.055(2) 0.050(3) 0.081(3) -0.001(2) 0.0257(19) 0.0063(18)

loop_
_atom_type_symbol
_atom_type_description
_atom_type_scat_dispersion_real
_atom_type_scat_dispersion_imag
_atom_type_scat_source
C C 0.0181 0.0091 'International Tables Vol C Tables 4.2.6.8 and 6.1.1.4'
H H 0.0000 0.0000 'International Tables Vol C Tables 4.2.6.8 and 6.1.1.4'
O O 0.0492 0.0322 'International Tables Vol C Tables 4.2.6.8 and 6.1.1.4'

loop_
_geom_angle_atom_site_label_1
_geom_angle_atom_site_label_2
_geom_angle_atom_site_label_3
_geom_angle
C5 O1 C6 61.04(15)
C25 O2 C21 118.22(17)
C27 O5 C26 115.7(2)
C30 O7 C29 116.1(2)
O4 C1 C2 121.4(3)
O4 C1 C10 120.7(2)
C2 C1 C10 117.8(2)
C3 C2 C1 119.0(3)
C3 C2 H2 124(2)
C1 C2 H2 116(2)
C2 C3 C4 121.7(3)
C2 C3 H3 120(2)
C4 C3 H3 118(2)
C3 C4 C5 110.5(2)
C3 C4 H4A 110(2)
C5 C4 H4A 110(2)
C3 C4 H4B 114(2)
C5 C4 H4B 108.2(18)
H4A C4 H4B 104(3)
O1 C5 C6 59.84(16)
O1 C5 C4 114.33(19)
C6 C5 C4 117.5(2)
O1 C5 C10 114.1(2)
C6 C5 C10 120.48(19)
C4 C5 C10 117.1(2)
O1 C6 C5 59.12(15)
O1 C6 C7 117.3(2)
C5 C6 C7 123.4(2)
O1 C6 H6 114.0(16)
C5 C6 H6 114.9(16)
C7 C6 H6 115.7(15)
C6 C7 C8 114.74(19)
C6 C7 H7A 106.9(16)
C8 C7 H7A 106.5(16)
C6 C7 H7B 109.2(16)
C8 C7 H7B 111.7(16)
H7A C7 H7B 107(2)
C14 C8 C7 108.30(17)
C14 C8 C9 108.28(19)
C7 C8 C9 111.50(19)
C14 C8 H8 104.4(14)
C7 C8 H8 109.5(15)
C9 C8 H8 114.5(15)
C8 C9 C11 110.29(19)
C8 C9 C10 113.38(19)
C11 C9 C10 113.03(17)
C8 C9 H9 105.9(18)
C11 C9 H9 107.4(18)
C10 C9 H9 106.3(16)
C29 C10 C1 108.3(2)
C29 C10 C5 109.6(2)
C1 C10 C5 110.74(19)
C29 C10 C9 111.23(18)
C1 C10 C9 106.07(18)
C5 C10 C9 110.81(17)
C12 C11 C9 112.54(18)
C12 C11 H11A 111.3(13)
C9 C11 H11A 109.4(14)
C12 C11 H11B 109(2)
C9 C11 H11B 109(2)
H11A C11 H11B 105(3)
C13 C12 C11 111.7(2)
C13 C12 H12A 113.9(16)
C11 C12 H12A 106.8(13)
C13 C12 H12B 108.9(16)
C11 C12 H12B 106.5(14)
H12A C12 H12B 109(2)
C12 C13 C18 110.84(19)
C12 C13 C14 106.74(18)
C18 C13 C14 113.1(2)
C12 C13 C17 116.5(2)
C18 C13 C17 110.90(18)
C14 C13 C17 98.16(16)
C8 C14 C15 118.9(2)
C8 C14 C13 116.62(17)
C15 C14 C13 104.07(18)
C8 C14 H14 103.0(15)
C15 C14 H14 110.2(16)
C13 C14 H14 102.9(16)
C14 C15 C16 103.00(19)
C14 C15 H15A 108.4(16)
C16 C15 H15A 114.7(15)
C14 C15 H15B 112.5(17)
C16 C15 H15B 114.8(15)
H15A C15 H15B 104(2)
C17 C16 C15 106.77(18)
C17 C16 H16A 110.6(16)
C15 C16 H16A 108.1(14)
C17 C16 H16B 114.7(17)
C15 C16 H16B 107.8(17)
H16A C16 H16B 109(2)
C19 C17 C16 114.12(18)
C19 C17 C13 117.92(17)
C16 C17 C13 103.17(18)
C19 C17 H17 108.9(16)
C16 C17 H17 106.3(17)
C13 C17 H17 105.6(16)
C13 C18 H18A 108.1(19)
C13 C18 H18B 116(2)
H18A C18 H18B 108(3)
C13 C18 H18C 110.8(17)
H18A C18 H18C 110(2)
H18B C18 H18C 105(3)
C21 C19 C20 111.0(2)
C21 C19 C17 109.31(17)
C20 C19 C17 112.26(19)
C21 C19 H19 107.1(14)
C20 C19 H19 108.2(15)
C17 C19 H19 108.9(15)
C19 C20 H20A 111.5(19)
C19 C20 H20B 105.6(19)
H20A C20 H20B 112(2)
C19 C20 H20C 110.0(18)
H20A C20 H20C 111(3)
H20B C20 H20C 107(2)
O2 C21 C22 109.59(19)
O2 C21 C19 105.76(16)
C22 C21 C19 115.8(2)
O2 C21 H21 104.1(15)
C22 C21 H21 109.7(16)
C19 C21 H21 111.2(15)
C23 C22 C21 110.9(2)
C23 C22 H22A 105.6(18)
C21 C22 H22A 112.3(19)
C23 C22 H22B 109.4(16)
C21 C22 H22B 106.5(18)
H22A C22 H22B 112(3)
C24 C23 C32 124.7(2)
C24 C23 C22 119.1(2)
C32 C23 C22 116.2(2)
C23 C24 C25 120.4(2)
C23 C24 C26 124.9(2)
C25 C24 C26 114.6(2)
O3 C25 O2 118.3(2)
O3 C25 C24 123.0(2)
O2 C25 C24 118.73(19)
O5 C26 C24 107.9(2)
O5 C26 H26A 107.8(15)
C24 C26 H26A 110.9(14)
O5 C26 H26B 106(2)
C24 C26 H26B 113.3(17)
H26A C26 H26B 111(2)
O6 C27 O5 122.3(3)
O6 C27 C28 125.6(3)
O5 C27 C28 112.1(2)
C27 C28 H28A 115(3)
C27 C28 H28B 114(3)
H28A C28 H28B 105(4)
C27 C28 H28C 112(2)
H28A C28 H28C 107(3)
H28B C28 H28C 102(3)
O7 C29 C10 106.24(19)
O7 C29 H29A 108.0(15)
C10 C29 H29A 111.3(15)
O7 C29 H29B 109.2(17)
C10 C29 H29B 113.0(19)
H29A C29 H29B 109(2)
O8 C30 O7 121.8(3)
O8 C30 C31 126.3(3)
O7 C30 C31 111.8(3)
C30 C31 H31A 109.5
C30 C31 H31B 109.5
H31A C31 H31B 109.5
C30 C31 H31C 109.5
H31A C31 H31C 109.5
H31B C31 H31C 109.5
C23 C32 H32A 112(3)
C23 C32 H32B 108(2)
H32A C32 H32B 103(3)
C23 C32 H32C 106.2(19)
H32A C32 H32C 114(4)
H32B C32 H32C 114(3)
C2S O1S C3S 118.1(3)
C2S C1S H1SA 109.5
C2S C1S H1SB 109.5
H1SA C1S H1SB 109.5
C2S C1S H1SC 109.5
H1SA C1S H1SC 109.5
H1SB C1S H1SC 109.5
O2S C2S O1S 120.7(4)
O2S C2S C1S 122.6(4)
O1S C2S C1S 114.9(3)
O1S C3S C4S 109.0(3)
O1S C3S H3SA 109.9
C4S C3S H3SA 109.9
O1S C3S H3SB 109.9
C4S C3S H3SB 109.9
H3SA C3S H3SB 108.3
C3S C4S H4SA 109.5
C3S C4S H4SB 109.5
H4SA C4S H4SB 109.5
C3S C4S H4SC 109.5
H4SA C4S H4SC 109.5
H4SB C4S H4SC 109.5

loop_
_geom_bond_atom_site_label_1
_geom_bond_atom_site_label_2
_geom_bond_distance
O1 C5 1.442(3)
O1 C6 1.453(3)
O2 C25 1.350(3)
O2 C21 1.472(2)
O3 C25 1.215(3)
O4 C1 1.218(3)
O5 C27 1.329(3)
O5 C26 1.454(4)
O6 C27 1.192(4)
O7 C30 1.315(3)
O7 C29 1.454(3)
O8 C30 1.177(4)
C1 C2 1.470(4)
C1 C10 1.542(4)
C2 C3 1.328(4)
C2 H2 0.95(5)
C3 C4 1.482(4)
C3 H3 1.02(4)
C4 C5 1.511(3)
C4 H4A 0.95(3)
C4 H4B 0.96(3)
C5 C6 1.470(3)
C5 C10 1.547(3)
C6 C7 1.491(3)
C6 H6 0.98(3)
C7 C8 1.532(3)
C7 H7A 0.94(3)
C7 H7B 0.99(3)
C8 C14 1.524(3)
C8 C9 1.542(3)
C8 H8 0.99(3)
C9 C11 1.542(3)
C9 C10 1.574(3)
C9 H9 0.95(3)
C10 C29 1.522(3)
C11 C12 1.538(3)
C11 H11A 1.04(3)
C11 H11B 0.91(4)
C12 C13 1.526(3)
C12 H12A 1.01(3)
C12 H12B 1.03(3)
C13 C18 1.532(3)
C13 C14 1.549(3)
C13 C17 1.561(3)
C14 C15 1.532(3)
C14 H14 0.99(3)
C15 C16 1.553(3)
C15 H15A 0.98(3)
C15 H15B 0.98(3)
C16 C17 1.545(3)
C16 H16A 1.00(2)
C16 H16B 1.11(4)
C17 C19 1.540(3)
C17 H17 1.01(3)
C18 H18A 0.96(3)
C18 H18B 0.90(3)
C18 H18C 0.99(3)
C19 C21 1.530(3)
C19 C20 1.536(4)
C19 H19 0.96(3)
C20 H20A 0.94(4)
C20 H20B 1.02(3)
C20 H20C 0.91(3)
C21 C22 1.510(4)
C21 H21 0.98(3)
C22 C23 1.504(3)
C22 H22A 0.95(4)
C22 H22B 0.98(3)
C23 C24 1.331(4)
C23 C32 1.501(4)
C24 C25 1.487(3)
C24 C26 1.500(3)
C26 H26A 1.11(3)
C26 H26B 1.05(3)
C27 C28 1.488(5)
C28 H28A 0.99(4)
C28 H28B 1.04(5)
C28 H28C 0.94(3)
C29 H29A 1.05(3)
C29 H29B 0.94(3)
C30 C31 1.504(4)
C31 H31A 0.9800
C31 H31B 0.9800
C31 H31C 0.9800
C32 H32A 0.96(4)
C32 H32B 1.04(4)
C32 H32C 1.00(4)
O1S C2S 1.309(4)
O1S C3S 1.440(4)
O2S C2S 1.222(6)
C1S C2S 1.462(6)
C1S H1SA 0.9800
C1S H1SB 0.9800
C1S H1SC 0.9800
C3S C4S 1.470(6)
C3S H3SA 0.9900
C3S H3SB 0.9900
C4S H4SA 0.9800
C4S H4SB 0.9800
C4S H4SC 0.9800

loop_
_geom_torsion_atom_site_label_1
_geom_torsion_atom_site_label_2
_geom_torsion_atom_site_label_3
_geom_torsion_atom_site_label_4
_geom_torsion
O4 C1 C2 C3 -143.2(3)
C10 C1 C2 C3 37.1(3)
C1 C2 C3 C4 -5.5(4)
C2 C3 C4 C5 -35.7(4)
C6 O1 C5 C4 108.8(2)
C6 O1 C5 C10 -112.5(2)
C3 C4 C5 O1 -175.5(2)
C3 C4 C5 C6 -108.2(3)
C3 C4 C5 C10 47.1(3)
C5 O1 C6 C7 114.4(2)
C4 C5 C6 O1 -103.6(2)
C10 C5 C6 O1 101.9(2)
O1 C5 C6 C7 -104.3(3)
C4 C5 C6 C7 152.2(2)
C10 C5 C6 C7 -2.4(4)
O1 C6 C7 C8 -55.8(3)
C5 C6 C7 C8 13.6(4)
C6 C7 C8 C14 -160.1(2)
C6 C7 C8 C9 -41.1(3)
C14 C8 C9 C11 -53.6(2)
C7 C8 C9 C11 -172.63(19)
C14 C8 C9 C10 178.53(17)
C7 C8 C9 C10 59.5(2)
O4 C1 C10 C29 37.3(3)
C2 C1 C10 C29 -143.0(2)
O4 C1 C10 C5 157.5(2)
C2 C1 C10 C5 -22.8(3)
O4 C1 C10 C9 -82.2(2)
C2 C1 C10 C9 97.5(2)
O1 C5 C10 C29 -36.8(3)
C6 C5 C10 C29 -104.7(3)
C4 C5 C10 C29 100.7(3)
O1 C5 C10 C1 -156.21(18)
C6 C5 C10 C1 135.8(2)
C4 C5 C10 C1 -18.8(3)
O1 C5 C10 C9 86.4(2)
C6 C5 C10 C9 18.4(3)
C4 C5 C10 C9 -136.2(2)
C8 C9 C10 C29 75.5(2)
C11 C9 C10 C29 -51.0(3)
C8 C9 C10 C1 -166.99(18)
C11 C9 C10 C1 66.6(3)
C8 C9 C10 C5 -46.7(3)
C11 C9 C10 C5 -173.2(2)
C8 C9 C11 C12 56.5(3)
C10 C9 C11 C12 -175.4(2)
C9 C11 C12 C13 -58.0(3)
C11 C12 C13 C18 -69.3(2)
C11 C12 C13 C14 54.3(2)
C11 C12 C13 C17 162.72(19)
C7 C8 C14 C15 -56.0(3)
C9 C8 C14 C15 -177.01(19)
C7 C8 C14 C13 178.0(2)
C9 C8 C14 C13 57.0(3)
C12 C13 C14 C8 -56.8(3)
C18 C13 C14 C8 65.3(3)
C17 C13 C14 C8 -177.7(2)
C12 C13 C14 C15 170.03(19)
C18 C13 C14 C15 -67.8(2)
C17 C13 C14 C15 49.1(2)
C8 C14 C15 C16 -166.79(19)
C13 C14 C15 C16 -35.0(2)
C14 C15 C16 C17 6.6(2)
C15 C16 C17 C19 152.9(2)
C15 C16 C17 C13 23.8(2)
C12 C13 C17 C19 76.1(3)
C18 C13 C17 C19 -51.9(3)
C14 C13 C17 C19 -170.6(2)
C12 C13 C17 C16 -157.12(19)
C18 C13 C17 C16 74.9(2)
C14 C13 C17 C16 -43.8(2)
C16 C17 C19 C21 52.1(3)
C13 C17 C19 C21 173.5(2)
C16 C17 C19 C20 175.7(2)
C13 C17 C19 C20 -63.0(3)
C25 O2 C21 C22 -46.1(3)
C25 O2 C21 C19 -171.6(2)
C20 C19 C21 O2 61.2(3)
C17 C19 C21 O2 -174.4(2)
C20 C19 C21 C22 -60.3(3)
C17 C19 C21 C22 64.0(3)
O2 C21 C22 C23 52.9(3)
C19 C21 C22 C23 172.4(2)
C21 C22 C23 C24 -28.8(4)
C21 C22 C23 C32 152.7(3)
C32 C23 C24 C25 172.7(3)
C22 C23 C24 C25 -5.8(4)
C32 C23 C24 C26 -3.4(5)
C22 C23 C24 C26 178.2(3)
C21 O2 C25 O3 -169.7(2)
C21 O2 C25 C24 12.2(3)
C23 C24 C25 O3 -162.3(3)
C26 C24 C25 O3 14.2(4)
C23 C24 C25 O2 15.7(4)
C26 C24 C25 O2 -167.8(2)
C27 O5 C26 C24 -172.4(2)
C23 C24 C26 O5 92.5(3)
C25 C24 C26 O5 -83.7(3)
C26 O5 C27 O6 7.6(5)
C26 O5 C27 C28 -174.8(3)
C30 O7 C29 C10 -157.5(3)
C1 C10 C29 O7 63.3(2)
C5 C10 C29 O7 -57.6(3)
C9 C10 C29 O7 179.5(2)
C29 O7 C30 O8 -3.3(7)
C29 O7 C30 C31 179.3(3)
C3S O1S C2S O2S 14.7(6)
C3S O1S C2S C1S 179.6(4)
C2S O1S C3S C4S 175.5(3)
